data_4505056
loop_
_publ_author_name
'Zhang, Jian'
'Li, Zhao-Ji'
'Kang, Yao'
'Qin, Ye-Yan'
'Cheng, Jian-Kai'
'Yao, Yuan-Gen'

_publ_section_title
;
 Syntheses and Characterizations of Two Novel Silver(I) Complexes
 Constructed by Oxydipropionitrile Ligand
;
_journal_issue 1
_journal_name_full 'Crystal Growth &amp; Design'
_journal_page_first 73
_journal_paper_doi 10.1021/cg0498756
_journal_volume 5
_journal_year 2005
_chemical_formula_sum 'C12 H16 Ag Cl N4 O6'
_chemical_formula_weight 455.61
_chemical_name_systematic
;
 ?
;
_space_group_IT_number 114
_symmetry_cell_setting tetragonal
_symmetry_space_group_name_Hall 'P -4 2n'
_symmetry_space_group_name_H-M 'P -4 21 c'
_atom_sites_solution_hydrogens geom
_atom_sites_solution_primary direct
_atom_sites_solution_secondary difmap
_audit_creation_method SHELXL-97
_cell_angle_alpha 90.00
_cell_angle_beta 90.00
_cell_angle_gamma 90.00
_cell_formula_units_Z 2
_cell_length_a 9.1699(10)
_cell_length_b 9.1699(10)
_cell_length_c 11.0088(17)
_cell_measurement_reflns_used 193
_cell_measurement_temperature 293(2)
_cell_measurement_theta_max 25.04
_cell_measurement_theta_min 2.89
_cell_volume 925.7(2)
_computing_cell_refinement 'Siemens SMART & SAINT'
_computing_data_collection 'Siemens SMART'
_computing_data_reduction 'Siemens XPREP'
_computing_molecular_graphics 'Bruker SHELXTL'
_computing_publication_material 'Bruker SHELXTL'
_computing_structure_refinement 'Siemens SHELXTL'
_computing_structure_solution 'Siemens SHELXTL'
_diffrn_ambient_temperature 293(2)
_diffrn_measured_fraction_theta_full 0.996
_diffrn_measured_fraction_theta_max 0.996
_diffrn_measurement_device_type 'CCD area detector'
_diffrn_measurement_method 'phi and omega scans'
_diffrn_radiation_monochromator graphite
_diffrn_radiation_source 'fine-focus sealed tube'
_diffrn_radiation_type MoK\a
_diffrn_radiation_wavelength 0.71073
_diffrn_reflns_av_R_equivalents 0.0368
_diffrn_reflns_av_sigmaI/netI 0.0305
_diffrn_reflns_limit_h_max 4
_diffrn_reflns_limit_h_min -10
_diffrn_reflns_limit_k_max 10
_diffrn_reflns_limit_k_min -10
_diffrn_reflns_limit_l_max 9
_diffrn_reflns_limit_l_min -12
_diffrn_reflns_number 2189
_diffrn_reflns_theta_full 25.04
_diffrn_reflns_theta_max 25.04
_diffrn_reflns_theta_min 2.89
_diffrn_standards_decay_% none
_diffrn_standards_interval_count none
_diffrn_standards_interval_time none
_diffrn_standards_number none
_exptl_absorpt_coefficient_mu 1.266
_exptl_absorpt_correction_T_max 1.0000
_exptl_absorpt_correction_T_min .5509
_exptl_absorpt_correction_type empirical
_exptl_absorpt_process_details 'SADABS (Sheldrick, 1996)'
_exptl_crystal_colour colorless
_exptl_crystal_density_diffrn 1.635
_exptl_crystal_density_method 'not measured'
_exptl_crystal_description prism
_exptl_crystal_F_000 456
_exptl_crystal_size_max 0.74
_exptl_crystal_size_mid 0.60
_exptl_crystal_size_min 0.42
_refine_diff_density_max 0.464
_refine_diff_density_min -0.369
_refine_diff_density_rms 0.062
_refine_ls_abs_structure_details 'Flack H D (1983), Acta Cryst. A39, 876-881'
_refine_ls_abs_structure_Flack -0.06(13)
_refine_ls_extinction_coef 0.153(10)
_refine_ls_extinction_expression Fc^*^=kFc[1+0.001xFc^2^\l^3^/sin(2\q)]^-1/4^
_refine_ls_extinction_method SHELXL
_refine_ls_goodness_of_fit_ref 1.048
_refine_ls_hydrogen_treatment mixed
_refine_ls_matrix_type full
_refine_ls_number_parameters 56
_refine_ls_number_reflns 819
_refine_ls_number_restraints 0
_refine_ls_restrained_S_all 1.048
_refine_ls_R_factor_gt 0.0371
_refine_ls_shift/su_max 0.000
_refine_ls_shift/su_mean 0.000
_refine_ls_structure_factor_coef Fsqd
_refine_ls_weighting_details 'calc w=1/[\s^2^(Fo^2^)+(0.0547P)^2^+0.8008P] where P=(Fo^2^+2Fc^2^)/3'
_refine_ls_weighting_scheme calc
_refine_ls_wR_factor_gt 0.1010
_refine_ls_wR_factor_ref 0.1059
_reflns_number_gt 746
_reflns_number_total 819
_reflns_threshold_expression >2sigma(I)
_cod_data_source_file cg0498756si20040403_062749.cif
_cod_data_source_block a
_cod_depositor_comments
;
The following automatic conversions were performed:

'_symmetry_cell_setting' value 'Tetragonal' changed to 'tetragonal'
according to /home/saulius/struct/CIF-dictionaries/cif_core.dic
dictionary named 'cif_core.dic' version 2.4.1 from 2010-06-29.

Automatic conversion script
Id: cif_fix_values 1715 2011-07-08 13:25:40Z adriana 
;
_cod_original_sg_symbol_H-M P-42(1)c
_cod_database_code 4505056
_refine_ls_r_factor_ref 0.0415

loop_
_symmetry_equiv_pos_as_xyz
'x, y, z'
'-x, -y, z'
'y, -x, -z'
'-y, x, -z'
'-x+1/2, y+1/2, -z+1/2'
'x+1/2, -y+1/2, -z+1/2'
'-y+1/2, -x+1/2, z+1/2'
'y+1/2, x+1/2, z+1/2'

loop_
_atom_site_label
_atom_site_type_symbol
_atom_site_fract_x
_atom_site_fract_y
_atom_site_fract_z
_atom_site_U_iso_or_equiv
_atom_site_adp_type
_atom_site_occupancy
_atom_site_symmetry_multiplicity
_atom_site_calc_flag
_atom_site_refinement_flags
Ag1 Ag 1.0000 1.0000 1.0000 0.0624(4) Uani 1 4 d S
Cl2 Cl 1.0000 1.0000 0.5000 0.0738(7) Uani 1 4 d S
O1 O 1.0000 0.5000 0.7132(4) 0.0579(10) Uani 1 2 d S
C3 C 1.0995(6) 0.5793(6) 0.6417(5) 0.0637(13) Uani 1 1 d .
H3A H 1.0481 0.6539 0.5961 0.076 Uiso 1 1 calc R
H3B H 1.1469 0.5145 0.5843 0.076 Uiso 1 1 calc R
N1 N 1.0950(5) 0.8229(5) 0.8804(4) 0.0664(11) Uani 1 1 d .
C2 C 1.1459(5) 0.7479(5) 0.8108(5) 0.0552(11) Uani 1 1 d .
C1 C 1.2109(6) 0.6484(6) 0.7220(6) 0.0657(13) Uani 1 1 d .
H1B H 1.2640 0.5726 0.7647 0.079 Uiso 1 1 calc R
H1C H 1.2800 0.7018 0.6723 0.079 Uiso 1 1 calc R
O2 O 0.8961(14) 1.0650(9) 0.5622(10) 0.267(9) Uani 1 1 d .

loop_
_atom_site_aniso_label
_atom_site_aniso_U_11
_atom_site_aniso_U_22
_atom_site_aniso_U_33
_atom_site_aniso_U_23
_atom_site_aniso_U_13
_atom_site_aniso_U_12
Ag1 0.0617(4) 0.0617(4) 0.0638(5) 0.000 0.000 0.000
Cl2 0.0848(11) 0.0848(11) 0.0517(11) 0.000 0.000 0.000
O1 0.068(3) 0.054(2) 0.0525(18) 0.000 0.000 -0.005(3)
C3 0.080(4) 0.053(3) 0.058(3) -0.001(2) 0.017(3) 0.006(3)
N1 0.066(3) 0.059(3) 0.074(3) -0.003(2) 0.007(2) 0.002(2)
C2 0.050(3) 0.045(3) 0.071(3) 0.003(2) 0.001(2) -0.004(2)
C1 0.055(3) 0.055(3) 0.087(3) -0.006(3) 0.017(3) 0.002(2)
O2 0.347(17) 0.139(7) 0.315(14) -0.105(8) 0.247(14) -0.078(8)

loop_
_atom_type_symbol
_atom_type_description
_atom_type_scat_dispersion_real
_atom_type_scat_dispersion_imag
_atom_type_scat_source
C C 0.0033 0.0016 'International Tables Vol C Tables 4.2.6.8 and 6.1.1.4'
H H 0.0000 0.0000 'International Tables Vol C Tables 4.2.6.8 and 6.1.1.4'
N N 0.0061 0.0033 'International Tables Vol C Tables 4.2.6.8 and 6.1.1.4'
O O 0.0106 0.0060 'International Tables Vol C Tables 4.2.6.8 and 6.1.1.4'
Cl Cl 0.1484 0.1585 'International Tables Vol C Tables 4.2.6.8 and 6.1.1.4'
Ag Ag -0.8971 1.1015 'International Tables Vol C Tables 4.2.6.8 and 6.1.1.4'

loop_
_geom_angle_atom_site_label_1
_geom_angle_atom_site_label_2
_geom_angle_atom_site_label_3
_geom_angle
_geom_angle_site_symmetry_1
_geom_angle_site_symmetry_3
N1 Ag1 N1 109.75(12) 4_757 .
N1 Ag1 N1 108.9(2) 4_757 3_577
N1 Ag1 N1 109.75(12) . 3_577
N1 Ag1 N1 109.75(12) 4_757 2_775
N1 Ag1 N1 108.9(2) . 2_775
N1 Ag1 N1 109.75(12) 3_577 2_775
O2 Cl2 O2 105.7(6) 4_756 .
O2 Cl2 O2 117.3(13) 4_756 3_576
O2 Cl2 O2 105.7(6) . 3_576
O2 Cl2 O2 105.7(6) 4_756 2_775
O2 Cl2 O2 117.3(13) . 2_775
O2 Cl2 O2 105.7(6) 3_576 2_775
C3 O1 C3 111.9(5) 2_765 .
O1 C3 C1 109.3(4) . .
C2 N1 Ag1 171.5(4) . .
N1 C2 C1 178.9(6) . .
C2 C1 C3 112.5(4) . .

loop_
_geom_bond_atom_site_label_1
_geom_bond_atom_site_label_2
_geom_bond_distance
_geom_bond_site_symmetry_2
Ag1 N1 2.265(5) 4_757
Ag1 N1 2.265(5) .
Ag1 N1 2.265(5) 3_577
Ag1 N1 2.265(5) 2_775
Cl2 O2 1.316(9) 4_756
Cl2 O2 1.316(9) .
Cl2 O2 1.316(9) 3_576
Cl2 O2 1.316(9) 2_775
O1 C3 1.408(6) 2_765
O1 C3 1.408(6) .
C3 C1 1.493(8) .
N1 C2 1.131(6) .
C2 C1 1.464(8) .
